data_1005005
loop_
_publ_author_name
'Vennos, D A'
'DiSalvo, F J'

_publ_section_title 'Structure of lithium niobium nitride'
_journal_coden_ASTM ACSCEE
_journal_name_full 'Acta Crystallographica C (39,1983-)'
_journal_page_first 610
_journal_page_last 612
_journal_volume 48
_journal_year 1992
_chemical_formula_structural 'Li7 Nb N4'
_chemical_formula_sum 'Li7 N4 Nb'
_chemical_name_systematic 'Lithium niobium nitride'
_space_group_IT_number 205
_symmetry_cell_setting cubic
_symmetry_Int_Tables_number 205
_symmetry_space_group_name_Hall '-P 2ac 2ab 3'
_symmetry_space_group_name_H-M 'P a -3'
_cell_angle_alpha 90
_cell_angle_beta 90
_cell_angle_gamma 90
_cell_formula_units_Z 8
_cell_length_a 9.829(1)
_cell_length_b 9.829(1)
_cell_length_c 9.829(1)
_cell_volume 949.6
_refine_ls_R_factor_all 0.031
_cod_database_code 1005005

loop_
_symmetry_equiv_pos_as_xyz
x,y,z
1/2+x,1/2-y,-z
-x,1/2+y,1/2-z
1/2-x,-y,1/2+z
y,z,x
1/2-y,-z,1/2+x
1/2+y,1/2-z,-x
-y,1/2+z,1/2-x
z,x,y
-z,1/2+x,1/2-y
1/2-z,-x,1/2+y
1/2+z,1/2-x,-y
-x,-y,-z
1/2-x,1/2+y,z
x,1/2-y,1/2+z
1/2+x,y,1/2-z
-y,-z,-x
1/2+y,z,1/2-x
1/2-y,1/2+z,x
y,1/2-z,1/2+x
-z,-x,-y
z,1/2-x,1/2+y
1/2+z,x,1/2-y
1/2-z,1/2+x,y

loop_
_atom_site_aniso_label
_atom_site_aniso_U_11
_atom_site_aniso_U_12
_atom_site_aniso_U_13
_atom_site_aniso_U_22
_atom_site_aniso_U_23
_atom_site_aniso_U_33
Nb1 0.003(1) .000(1) 0. 0.003(1) 0. 0.003(1)
N1 0.005(2) 0.001(2) 0.001(2) 0.009(2) 0.003(2) 0.009(2)
N2 0.005(1) -0.002(2) -0.002(2) 0.005(1) -0.002(2) 0.005(1)
Li1 0.016(5) 0.002(4) 0.002(4) 0.015(5) 0.004(4) 0.018(5)
Li2 0.018(5) 0.001(4) -0.008(4) 0.013(4) 0.014(4) 0.020(5)
Li3 0.013(3) -0.002(4) -0.002(4) 0.013(3) -0.002(4) 0.013(3)

loop_
_atom_site_label
_atom_site_type_symbol
_atom_site_symmetry_multiplicity
_atom_site_Wyckoff_symbol
_atom_site_fract_x
_atom_site_fract_y
_atom_site_fract_z
_atom_site_occupancy
_atom_site_attached_hydrogens
_atom_site_calc_flag
Nb1 Nb5+ 8 c 0.3722(1) 0.3722(1) 0.3722(1) 1. 0 d
N1 N3- 24 d 0.2561(4) 0.0143(5) -0.0117(4) 1. 0 d
N2 N3- 8 c 0.2589(4) 0.2589(4) 0.2589(4) 1. 0 d
Li1 Li1+ 24 d 0.632(1) 0.1397(10) 0.1151(10) 1. 0 d
Li2 Li1+ 24 d 0.1190(11) -0.0988(10) 0.8652(11) 1. 0 d
Li3 Li1+ 8 c 0.1321(9) 0.1321(9) 0.1321(9) 1. 0 d

loop_
_atom_type_symbol
_atom_type_oxidation_number
Nb5+ 5.000
N3- -3.000
Li1+ 1.000
